data_1556111
loop_
_publ_author_name
'Weisser, Roland'
'Yue, Weimin'
'Reiser, Oliver'

_publ_section_title
;
 Enantioselective synthesis of furo[2,3-b]furans, a spongiane diterpenoid
 substructure.
;
_journal_issue 24
_journal_name_full 'Organic letters'
_journal_page_first 5353
_journal_page_last 5356
_journal_paper_doi 10.1021/ol051457m
_journal_volume 7
_journal_year 2005
_chemical_absolute_configuration ad
_chemical_compound_source 'see text'
_chemical_formula_moiety 'C13 H11 O5, C8 H11 Cl N'
_chemical_formula_sum 'C21 H22 Cl N O5'
_chemical_formula_weight 403.85
_space_group_IT_number 4
_space_group_name_Hall 'P 2yb'
_space_group_name_H-M_alt 'P 1 21 1'
_symmetry_cell_setting monoclinic
_symmetry_Int_Tables_number 4
_symmetry_space_group_name_Hall 'P 2yb'
_symmetry_space_group_name_H-M 'P 1 21 1'
_atom_sites_solution_hydrogens geom
_atom_sites_solution_primary direct
_atom_sites_solution_secondary difmap
_cell_angle_alpha 90
_cell_angle_beta 99.747(13)
_cell_angle_gamma 90
_cell_formula_units_Z 2
_cell_length_a 11.9029(13)
_cell_length_b 6.4499(4)
_cell_length_c 13.0137(14)
_cell_measurement_reflns_used 6480
_cell_measurement_temperature 173
_cell_measurement_theta_max 25.84
_cell_measurement_theta_min 2.15
_cell_volume 984.67(17)
_computing_cell_refinement 'STOE (1998)'
_computing_data_collection 'STOE (1998)'
_computing_data_reduction 'STOE (1998)'
_computing_molecular_graphics 'PLATON (Spek, 1990)'
_computing_publication_material 'PLATON (Spek, 1990)'
_computing_structure_refinement 'SHELXL-97 (Sheldrick, 1997)'
_computing_structure_solution 'SIR-97 (Altomare, 1993)'
_diffrn_ambient_temperature 173(1)
_diffrn_measured_fraction_theta_full 0.995
_diffrn_measured_fraction_theta_max 0.995
_diffrn_measurement_device_type 'STOE-IPDS diffractometer'
_diffrn_measurement_method rotation
_diffrn_radiation_monochromator graphite
_diffrn_radiation_source 'fine-focus sealed tube'
_diffrn_radiation_type 'Mo K\a'
_diffrn_radiation_wavelength 0.71073
_diffrn_reflns_av_R_equivalents 0.0313
_diffrn_reflns_av_sigmaI/netI 0.0471
_diffrn_reflns_limit_h_max 14
_diffrn_reflns_limit_h_min -14
_diffrn_reflns_limit_k_max 7
_diffrn_reflns_limit_k_min -7
_diffrn_reflns_limit_l_max 15
_diffrn_reflns_limit_l_min -15
_diffrn_reflns_number 6959
_diffrn_reflns_reduction_process ' ?'
_diffrn_reflns_theta_full 25.84
_diffrn_reflns_theta_max 25.84
_diffrn_reflns_theta_min 2.15
_diffrn_standards_decay_% 0
_diffrn_standards_interval_count 0
_diffrn_standards_interval_time 0
_diffrn_standards_number 0
_exptl_absorpt_coefficient_mu 0.227
_exptl_absorpt_correction_T_max 0.973
_exptl_absorpt_correction_T_min 0.903
_exptl_absorpt_correction_type none
_exptl_crystal_colour 'translucent, colourless'
_exptl_crystal_density_diffrn 1.362
_exptl_crystal_density_method 'Not Measured'
_exptl_crystal_description prism
_exptl_crystal_F_000 424
_exptl_crystal_size_max 0.460
_exptl_crystal_size_mid 0.140
_exptl_crystal_size_min 0.120
_refine_diff_density_max 0.192
_refine_diff_density_min -0.215
_refine_diff_density_rms 0.034
_refine_ls_abs_structure_details 'Flack H.D. (1983), Acta Cryst. A39, 876-881'
_refine_ls_abs_structure_Flack -0.05(6)
_refine_ls_extinction_method none
_refine_ls_goodness_of_fit_ref 0.894
_refine_ls_hydrogen_treatment mixed
_refine_ls_matrix_type full
_refine_ls_number_parameters 262
_refine_ls_number_reflns 3556
_refine_ls_number_restraints 1
_refine_ls_restrained_S_all 0.894
_refine_ls_R_factor_all 0.0412
_refine_ls_R_factor_gt 0.0308
_refine_ls_shift/su_max 0.004
_refine_ls_shift/su_mean 0.000
_refine_ls_structure_factor_coef Fsqd
_refine_ls_weighting_details 'calc w=1/[\s^2^(Fo^2^)+(0.0342P)^2^]         where P=(Fo^2^+2Fc^2^)/3'
_refine_ls_weighting_scheme calc
_refine_ls_wR_factor_gt 0.0634
_refine_ls_wR_factor_ref 0.0658
_reflns_number_gt 2881
_reflns_number_total 3556
_reflns_threshold_expression I>2\s(I)
_cod_data_source_file ol051457mrom20050622_061801.cif
_cod_data_source_block d289
_cod_depositor_comments
;
The following automatic conversions were performed:

data item '_symmetry_cell_setting' value 'Monoclinic' was changed to
'monoclinic' in accordance with the
/home/saulius/struct/COD-crude-data/automatic-downloads/DataCite-retrospective/ACS/depositions/lib/dictionaries/cif_core.dic
dictionary named 'cif_core.dic' version 2.4.2 last updated on
2011-04-26.

Automatic conversion script
Id: cif_fix_values 6909 2019-04-08 15:41:33Z antanas 
;
_cod_original_sg_symbol_H-M 'P 21'
_cod_database_code 1556111

loop_
_symmetry_equiv_pos_as_xyz
x,y,z
-x,1/2+y,-z

loop_
_atom_site_aniso_label
_atom_site_aniso_U_11
_atom_site_aniso_U_22
_atom_site_aniso_U_33
_atom_site_aniso_U_23
_atom_site_aniso_U_13
_atom_site_aniso_U_12
O1 0.0328(7) 0.0332(9) 0.0272(7) 0.0023(6) 0.0033(5) -0.0070(6)
O2 0.0281(6) 0.0483(10) 0.0379(7) 0.0040(7) 0.0047(5) -0.0028(7)
O3 0.0292(8) 0.0632(13) 0.0616(10) 0.0071(9) 0.0029(7) 0.0067(8)
O4 0.0521(8) 0.0256(9) 0.0352(7) -0.0025(6) 0.0105(6) -0.0073(7)
O5 0.0357(7) 0.0281(9) 0.0313(7) 0.0024(6) -0.0009(6) -0.0004(7)
C9 0.0315(9) 0.0249(12) 0.0246(9) 0.0019(8) 0.0048(7) 0.0011(9)
C10 0.0270(9) 0.0249(13) 0.0279(9) 0.0020(8) 0.0055(7) 0.0019(8)
C11 0.0286(9) 0.0305(14) 0.0343(10) -0.0011(9) 0.0016(8) -0.0008(9)
C12 0.0329(11) 0.0370(14) 0.0380(11) -0.0018(10) 0.0003(9) -0.0008(9)
C13 0.0326(10) 0.0471(16) 0.0320(10) 0.0053(10) 0.0028(8) 0.0015(10)
C14 0.0269(9) 0.0370(14) 0.0277(9) -0.0064(9) 0.0019(7) 0.0011(9)
C15 0.0281(9) 0.0290(12) 0.0206(8) -0.0037(8) 0.0035(7) -0.0001(9)
C16 0.0351(10) 0.0316(13) 0.0273(9) 0.0042(9) 0.0044(8) -0.0024(10)
C17 0.0316(11) 0.0518(16) 0.0304(11) 0.0017(10) 0.0087(8) -0.0068(10)
C18 0.0308(11) 0.0520(17) 0.0293(11) -0.0045(10) 0.0074(8) 0.0065(10)
C19 0.0380(11) 0.0361(14) 0.0331(11) -0.0004(10) 0.0035(9) 0.0059(10)
C20 0.0318(10) 0.0293(13) 0.0306(10) -0.0001(9) 0.0060(8) -0.0019(9)
C21 0.0297(10) 0.0249(13) 0.0260(10) -0.0015(9) 0.0086(7) 0.0042(9)
Cl1 0.0309(2) 0.0893(5) 0.0489(3) 0.0146(4) -0.0017(2) -0.0062(3)
N1 0.0301(9) 0.0279(11) 0.0273(9) 0.0008(8) 0.0019(7) -0.0026(8)
C1 0.0272(10) 0.0525(18) 0.0320(10) 0.0057(10) 0.0081(8) 0.0030(10)
C2 0.0345(11) 0.0403(15) 0.0351(11) 0.0006(9) 0.0083(8) -0.0001(9)
C3 0.0261(9) 0.0399(14) 0.0369(10) 0.0027(10) 0.0066(8) 0.0085(10)
C4 0.0291(10) 0.0400(14) 0.0261(9) 0.0039(10) 0.0098(8) 0.0050(10)
C5 0.0451(13) 0.0322(14) 0.0399(12) 0.0069(10) 0.0134(10) 0.0075(10)
C6 0.0343(11) 0.0509(17) 0.0410(12) 0.0121(11) 0.0081(9) 0.0179(10)
C7 0.0361(11) 0.0437(15) 0.0286(10) -0.0042(9) 0.0100(8) -0.0015(9)
C8 0.0429(12) 0.078(2) 0.0316(11) 0.0137(12) 0.0013(9) -0.0143(12)

loop_
_atom_site_label
_atom_site_type_symbol
_atom_site_thermal_displace_type
_atom_site_fract_x
_atom_site_fract_y
_atom_site_fract_z
_atom_site_occupancy
_atom_site_U_iso_or_equiv
_atom_site_calc_flag
_atom_site_refinement_flags
O1 O Uani 0.73988(10) 0.6454(2) 0.75981(9) 1.000 0.0313(4) . .
O2 O Uani 0.55986(10) 0.6208(3) 0.65444(10) 1.000 0.0382(5) . .
O3 O Uani 0.42980(12) 0.7941(3) 0.54236(13) 1.000 0.0519(6) . .
O4 O Uani 0.91765(12) 1.0941(3) 0.81057(10) 1.000 0.0373(5) . .
O5 O Uani 0.90568(11) 0.8051(2) 0.90341(10) 1.000 0.0325(4) . .
C9 C Uani 0.82751(15) 0.7983(3) 0.62785(13) 1.000 0.0270(6) . .
C10 C Uani 0.78833(16) 0.8392(3) 0.73380(14) 1.000 0.0265(6) . .
C11 C Uani 0.67972(15) 0.5605(4) 0.66729(15) 1.000 0.0316(6) . .
C12 C Uani 0.52729(17) 0.7366(4) 0.56696(16) 1.000 0.0366(7) . .
C13 C Uani 0.62641(17) 0.7739(4) 0.51202(16) 1.000 0.0375(7) . .
C14 C Uani 0.72836(15) 0.6574(3) 0.57445(14) 1.000 0.0309(6) . .
C15 C Uani 0.94440(16) 0.6989(3) 0.63556(13) 1.000 0.0260(6) . .
C16 C Uani 1.03248(16) 0.8091(4) 0.60125(14) 1.000 0.0314(6) . .
C17 C Uani 1.14026(17) 0.7191(4) 0.60516(15) 1.000 0.0375(7) . .
C18 C Uani 1.16064(17) 0.5198(4) 0.64333(15) 1.000 0.0371(8) . .
C19 C Uani 1.07431(17) 0.4085(4) 0.67778(15) 1.000 0.0360(7) . .
C20 C Uani 0.96662(17) 0.4977(3) 0.67351(15) 1.000 0.0305(6) . .
C21 C Uani 0.87907(16) 0.9171(3) 0.82307(14) 1.000 0.0264(6) . .
Cl1 Cl Uani 0.34002(4) 0.09479(13) 0.76134(4) 1.000 0.0574(2) . .
N1 N Uani 0.88499(14) 0.3928(3) 0.95959(13) 1.000 0.0288(6) . .
C1 C Uani 0.47133(16) 0.1788(4) 0.83179(15) 1.000 0.0369(8) . .
C2 C Uani 0.55871(17) 0.0353(4) 0.85522(16) 1.000 0.0364(7) . .
C3 C Uani 0.66097(14) 0.0977(4) 0.91556(14) 1.000 0.0342(6) . .
C4 C Uani 0.67806(15) 0.3008(4) 0.95082(14) 1.000 0.0311(6) . .
C5 C Uani 0.58870(18) 0.4421(4) 0.92510(17) 1.000 0.0384(8) . .
C6 C Uani 0.48520(18) 0.3799(4) 0.86550(17) 1.000 0.0419(8) . .
C7 C Uani 0.78894(17) 0.3654(4) 1.02099(15) 1.000 0.0356(7) . .
C8 C Uani 0.82531(19) 0.2109(5) 1.10885(17) 1.000 0.0514(9) . .
H9 H Uiso 0.82640 0.93160 0.58850 1.000 0.0320 calc R
H10 H Uiso 0.72570 0.94420 0.72190 1.000 0.0320 calc R
H11 H Uiso 0.68750 0.40610 0.66740 1.000 0.0380 calc R
H13A H Uiso 0.64310 0.92400 0.50980 1.000 0.0450 calc R
H13B H Uiso 0.60950 0.72090 0.43960 1.000 0.0450 calc R
H14 H Uiso 0.75690 0.54770 0.53110 1.000 0.0370 calc R
H16 H Uiso 1.01900 0.94600 0.57510 1.000 0.0380 calc R
H17 H Uiso 1.19940 0.79490 0.58160 1.000 0.0450 calc R
H18 H Uiso 1.23380 0.45920 0.64600 1.000 0.0450 calc R
H19 H Uiso 1.08840 0.27190 0.70420 1.000 0.0430 calc R
H20 H Uiso 0.90770 0.42060 0.69670 1.000 0.0370 calc R
H1M H Uiso 0.8871(17) 0.520(4) 0.9242(17) 1.000 0.0350 . .
H1N H Uiso 0.8860(17) 0.279(4) 0.9079(17) 1.000 0.0350 . .
H1O H Uiso 0.9521(18) 0.395(4) 0.9997(17) 1.000 0.0350 . .
H2 H Uiso 0.54890 -0.10320 0.83050 1.000 0.0440 calc R
H3 H Uiso 0.72050 -0.00070 0.93310 1.000 0.0410 calc R
H5 H Uiso 0.59830 0.58160 0.94830 1.000 0.0460 calc R
H6 H Uiso 0.42480 0.47670 0.84850 1.000 0.0500 calc R
H7 H Uiso 0.77550 0.50200 1.05320 1.000 0.0430 calc R
H8A H Uiso 0.83750 0.07470 1.07920 1.000 0.0620 calc R
H8B H Uiso 0.76560 0.20040 1.15200 1.000 0.0620 calc R
H8C H Uiso 0.89630 0.25810 1.15190 1.000 0.0620 calc R

loop_
_atom_type_symbol
_atom_type_description
_atom_type_scat_dispersion_real
_atom_type_scat_dispersion_imag
_atom_type_scat_source
O O 0.0106 0.0060 'International Tables Vol C Tables 4.2.6.8 and 6.1.1.4'
N N 0.0061 0.0033 'International Tables Vol C Tables 4.2.6.8 and 6.1.1.4'
Cl Cl 0.1484 0.1585 'International Tables Vol C Tables 4.2.6.8 and 6.1.1.4'
H H 0.0000 0.0000 'International Tables Vol C Tables 4.2.6.8 and 6.1.1.4'
C C 0.0033 0.0016 'International Tables Vol C Tables 4.2.6.8 and 6.1.1.4'

loop_
_geom_angle_atom_site_label_1
_geom_angle_atom_site_label_2
_geom_angle_atom_site_label_3
_geom_angle
_geom_angle_publ_flag
C10 O1 C11 107.66(14) yes
C11 O2 C12 112.09(15) yes
H1M N1 H1N 108(2) no
H1M N1 H1O 100(2) no
H1N N1 H1O 107(2) no
C7 N1 H1O 112.4(14) no
C7 N1 H1M 116.4(13) no
C7 N1 H1N 111.5(13) no
C14 C9 C15 113.55(15) no
C10 C9 C14 100.18(14) no
C10 C9 C15 115.01(14) no
O1 C10 C9 104.70(14) yes
O1 C10 C21 111.44(14) yes
C9 C10 C21 116.79(16) no
O2 C11 C14 106.78(16) yes
O1 C11 O2 109.93(16) yes
O1 C11 C14 107.84(16) yes
O2 C12 O3 120.96(19) yes
O3 C12 C13 128.5(2) yes
O2 C12 C13 110.56(17) yes
C12 C13 C14 106.51(17) no
C9 C14 C11 103.97(14) no
C9 C14 C13 114.93(17) no
C11 C14 C13 104.03(15) no
C9 C15 C16 119.42(18) no
C9 C15 C20 122.10(17) no
C16 C15 C20 118.47(19) no
C15 C16 C17 120.6(2) no
C16 C17 C18 120.1(2) no
C17 C18 C19 120.1(2) no
C18 C19 C20 119.9(2) no
C15 C20 C19 120.91(19) no
O5 C21 C10 119.02(17) yes
O4 C21 O5 125.58(17) yes
O4 C21 C10 115.34(16) yes
C14 C9 H9 109.28 no
C10 C9 H9 109.22 no
C15 C9 H9 109.22 no
C9 C10 H10 107.82 no
O1 C10 H10 107.85 no
C21 C10 H10 107.88 no
C14 C11 H11 110.76 no
O1 C11 H11 110.70 no
O2 C11 H11 110.71 no
H13A C13 H13B 108.62 no
C12 C13 H13B 110.42 no
C14 C13 H13A 110.44 no
C12 C13 H13A 110.43 no
C14 C13 H13B 110.44 no
C13 C14 H14 111.16 no
C9 C14 H14 111.15 no
C11 C14 H14 111.13 no
C15 C16 H16 119.71 no
C17 C16 H16 119.74 no
C18 C17 H17 119.96 no
C16 C17 H17 119.95 no
C17 C18 H18 119.94 no
C19 C18 H18 119.96 no
C20 C19 H19 120.04 no
C18 C19 H19 120.08 no
C19 C20 H20 119.57 no
C15 C20 H20 119.52 no
Cl1 C1 C2 118.44(19) yes
C2 C1 C6 121.1(2) no
Cl1 C1 C6 120.46(17) yes
C1 C2 C3 118.9(2) no
C2 C3 C4 121.6(2) no
C3 C4 C5 118.17(18) no
C3 C4 C7 121.09(19) no
C5 C4 C7 120.7(2) no
C4 C5 C6 120.6(2) no
C1 C6 C5 119.7(2) no
C4 C7 C8 112.1(2) no
N1 C7 C4 111.68(15) yes
N1 C7 C8 109.20(17) yes
C1 C2 H2 120.56 no
C3 C2 H2 120.58 no
C2 C3 H3 119.21 no
C4 C3 H3 119.23 no
C4 C5 H5 119.73 no
C6 C5 H5 119.68 no
C1 C6 H6 120.16 no
C5 C6 H6 120.10 no
N1 C7 H7 107.90 no
C4 C7 H7 107.88 no
C8 C7 H7 107.88 no
C7 C8 H8A 109.45 no
C7 C8 H8B 109.50 no
C7 C8 H8C 109.50 no
H8A C8 H8B 109.50 no
H8A C8 H8C 109.43 no
H8B C8 H8C 109.43 no

loop_
_geom_bond_atom_site_label_1
_geom_bond_atom_site_label_2
_geom_bond_distance
_geom_bond_publ_flag
Cl1 C1 1.758(2) yes
O1 C11 1.404(2) yes
O1 C10 1.441(2) yes
O2 C12 1.362(3) yes
O2 C11 1.461(2) yes
O3 C12 1.209(3) yes
O4 C21 1.251(3) yes
O5 C21 1.266(2) yes
N1 C7 1.512(3) yes
N1 H1N 1.00(2) no
N1 H1M 0.94(2) no
N1 H1O 0.88(2) no
C9 C10 1.551(3) no
C9 C15 1.520(3) no
C9 C14 1.557(3) no
C10 C21 1.531(3) no
C11 C14 1.556(3) no
C12 C13 1.499(3) no
C13 C14 1.537(3) no
C15 C20 1.398(3) no
C15 C16 1.401(3) no
C16 C17 1.401(3) no
C17 C18 1.385(4) no
C18 C19 1.389(3) no
C19 C20 1.398(3) no
C9 H9 0.9997 no
C10 H10 0.9996 no
C11 H11 1.0001 no
C13 H13A 0.9897 no
C13 H13B 0.9906 no
C14 H14 0.9996 no
C16 H16 0.9501 no
C17 H17 0.9495 no
C18 H18 0.9498 no
C19 H19 0.9503 no
C20 H20 0.9497 no
C1 C2 1.387(3) no
C1 C6 1.370(4) no
C2 C3 1.392(3) no
C3 C4 1.392(4) no
C4 C5 1.398(3) no
C4 C7 1.530(3) no
C5 C6 1.399(3) no
C7 C8 1.523(3) no
C2 H2 0.9500 no
C3 H3 0.9499 no
C5 H5 0.9498 no
C6 H6 0.9496 no
C7 H7 1.0001 no
C8 H8A 0.9801 no
C8 H8B 0.9799 no
C8 H8C 0.9799 no

loop_
_geom_contact_atom_site_label_1
_geom_contact_atom_site_label_2
_geom_contact_distance
_geom_contact_site_symmetry_2
_geom_contact_publ_flag
Cl1 C18 3.650(2) 1_455 no
Cl1 H13B 2.8970 2_646 no
Cl1 H7 3.0328 2_647 no
Cl1 H8B 3.1310 2_647 no
Cl1 H18 2.9552 1_455 no
O1 C20 3.237(2) . no
O1 C5 3.301(3) . no
O1 O5 2.6831(18) . no
O2 C6 3.402(3) . no
O3 C14 3.221(3) 2_656 no
O3 C13 3.220(3) 2_656 no
O3 C11 3.300(3) 2_656 no
O3 C12 3.268(3) 2_656 no
O4 C20 3.263(3) 1_565 no
O4 C19 3.416(3) 1_565 no
O4 N1 2.807(2) 1_565 no
O5 C8 3.289(3) 2_757 no
O5 O1 2.6831(18) . no
O5 N1 2.864(2) 2_757 no
O5 N1 2.780(2) . no
O1 H20 2.7060 . no
O1 H1M 2.65(2) . no
O2 H10 2.9037 . no
O3 H13A 2.5909 2_646 no
O3 H14 2.7944 2_656 no
O3 H17 2.8733 1_455 no
O3 H13B 2.8088 2_656 no
O4 H20 2.5662 1_565 no
O4 H19 2.8835 1_565 no
O4 H1N 1.83(2) 1_565 no
O5 H1O 2.02(2) 2_757 no
O5 H1M 1.88(3) . no
O5 H3 2.6201 1_565 no
O5 H8C 2.5961 2_757 no
N1 O4 2.807(2) 1_545 no
N1 O5 2.780(2) . no
N1 O5 2.864(2) 2_747 no
C3 C21 3.256(3) 1_545 no
C3 C10 3.448(3) 1_545 no
C5 O1 3.301(3) . no
C6 O2 3.402(3) . no
C8 C19 3.438(3) 2_747 no
C8 O5 3.289(3) 2_747 no
C8 C18 3.430(3) 2_747 no
C10 C12 3.539(3) . no
C10 C3 3.448(3) 1_565 no
C11 O3 3.300(3) 2_646 no
C11 C20 3.426(3) . no
C12 O3 3.268(3) 2_646 no
C12 C13 3.560(3) 2_646 no
C12 C10 3.539(3) . no
C13 C12 3.560(3) 2_656 no
C13 O3 3.220(3) 2_646 no
C14 O3 3.221(3) 2_646 no
C18 Cl1 3.650(2) 1_655 no
C18 C8 3.430(3) 2_757 no
C19 C8 3.438(3) 2_757 no
C19 O4 3.416(3) 1_545 no
C20 C21 3.589(3) . no
C20 O1 3.237(2) . no
C20 C11 3.426(3) . no
C20 O4 3.263(3) 1_545 no
C21 C20 3.589(3) . no
C21 C3 3.256(3) 1_565 no
C2 H10 2.9110 1_545 no
C3 H10 2.9297 1_545 no
C3 H1N 2.94(2) . no
C3 H8A 2.7308 . no
C8 H3 2.7720 . no
C10 H3 3.0256 1_565 no
C11 H20 2.8236 . no
C12 H13A 2.9138 2_646 no
C13 H10 2.9951 . no
C13 H18 3.0959 2_756 no
C14 H20 2.8759 . no
C18 H9 3.0995 2_746 no
C18 H8B 2.9035 2_757 no
C20 H14 2.8642 . no
C20 H8C 3.0643 2_757 no
C21 H1M 2.87(3) . no
C21 H8C 2.8305 2_757 no
C21 H1N 2.58(3) 1_565 no
C21 H3 2.6094 1_565 no
C21 H1O 2.79(2) 2_757 no
H1M O5 1.88(3) . no
H1M C21 2.87(3) . no
H1M O1 2.65(2) . no
H1N O4 1.83(2) 1_545 no
H1N C3 2.94(2) . no
H1N C21 2.58(3) 1_545 no
H1O H8C 2.3642 . no
H1O C21 2.79(2) 2_747 no
H1O O5 2.02(2) 2_747 no
H2 H5 2.5542 1_545 no
H3 O5 2.6201 1_545 no
H3 H8A 2.2123 . no
H3 C21 2.6094 1_545 no
H3 C8 2.7720 . no
H3 C10 3.0256 1_545 no
H5 H2 2.5542 1_565 no
H5 H7 2.3666 . no
H7 H5 2.3666 . no
H7 Cl1 3.0328 2_657 no
H8A H3 2.2123 . no
H8A C3 2.7308 . no
H8B C18 2.9035 2_747 no
H8B Cl1 3.1310 2_657 no
H8C H1O 2.3642 . no
H8C C21 2.8305 2_747 no
H8C O5 2.5961 2_747 no
H8C C20 3.0643 2_747 no
H9 H16 2.3302 . no
H9 H13A 2.2483 . no
H9 C18 3.0995 2_756 no
H10 C2 2.9110 1_565 no
H10 O2 2.9037 . no
H10 C3 2.9297 1_565 no
H10 C13 2.9951 . no
H11 H20 2.5856 . no
H13A C12 2.9138 2_656 no
H13A H9 2.2483 . no
H13A O3 2.5909 2_656 no
H13B O3 2.8088 2_646 no
H13B Cl1 2.8970 2_656 no
H14 O3 2.7944 2_646 no
H14 H17 2.3105 2_746 no
H14 C20 2.8642 . no
H16 H9 2.3302 . no
H17 H14 2.3105 2_756 no
H17 O3 2.8733 1_655 no
H18 Cl1 2.9552 1_655 no
H18 C13 3.0959 2_746 no
H19 O4 2.8835 1_545 no
H20 O1 2.7060 . no
H20 O4 2.5662 1_545 no
H20 C14 2.8759 . no
H20 H11 2.5856 . no
H20 C11 2.8236 . no

loop_
_geom_hbond_atom_site_label_D
_geom_hbond_atom_site_label_H
_geom_hbond_atom_site_label_A
_geom_hbond_distance_DH
_geom_hbond_distance_HA
_geom_hbond_distance_DA
_geom_hbond_angle_DHA
_geom_hbond_site_symmetry_A
_geom_hbond_publ_flag
N1 H1M O5 0.94(2) 1.88(3) 2.780(2) 159(2) . yes
N1 H1N O4 1.00(2) 1.83(2) 2.807(2) 167.7(19) 1_545 yes
N1 H1O O5 0.88(2) 2.02(2) 2.864(2) 162(2) 2_747 yes
C8 H8C O5 0.9800 2.6000 3.289(3) 128.00 2_747 yes
C13 H13A O3 0.9900 2.5900 3.471(3) 148.00 2_656 yes
C20 H20 O4 0.9500 2.5700 3.263(3) 130.00 1_545 yes

loop_
_geom_torsion_atom_site_label_1
_geom_torsion_atom_site_label_2
_geom_torsion_atom_site_label_3
_geom_torsion_atom_site_label_4
_geom_torsion
_geom_torsion_publ_flag
C10 O1 C11 O2 -93.89(18) no
C10 O1 C11 C14 22.2(2) no
C11 O1 C10 C9 -38.70(18) no
C11 O1 C10 C21 -165.83(15) no
C12 O2 C11 C14 1.1(2) no
C11 O2 C12 O3 177.5(2) no
C12 O2 C11 O1 117.82(19) no
C11 O2 C12 C13 -2.1(3) no
C14 C9 C10 C21 161.81(16) no
C15 C9 C10 C21 39.7(2) no
C10 C9 C14 C11 -24.12(18) no
C15 C9 C10 O1 -84.08(18) no
C10 C9 C15 C20 65.9(2) no
C10 C9 C15 C16 -115.78(19) no
C14 C9 C15 C20 -48.7(2) no
C10 C9 C14 C13 88.90(18) no
C14 C9 C15 C16 129.63(18) no
C15 C9 C14 C13 -147.95(16) no
C14 C9 C10 O1 38.04(17) no
C15 C9 C14 C11 99.03(17) no
C9 C10 C21 O4 66.2(2) no
O1 C10 C21 O5 3.8(2) no
C9 C10 C21 O5 -116.44(19) no
O1 C10 C21 O4 -173.55(16) no
O2 C11 C14 C13 0.3(2) no
O1 C11 C14 C13 -117.80(17) no
O1 C11 C14 C9 2.9(2) no
O2 C11 C14 C9 120.95(17) no
O2 C12 C13 C14 2.2(3) no
O3 C12 C13 C14 -177.4(2) no
C12 C13 C14 C9 -114.42(19) no
C12 C13 C14 C11 -1.4(2) no
C20 C15 C16 C17 -0.1(3) no
C16 C15 C20 C19 0.4(3) no
C9 C15 C20 C19 178.69(17) no
C9 C15 C16 C17 -178.45(17) no
C15 C16 C17 C18 -0.1(3) no
C16 C17 C18 C19 0.1(3) no
C17 C18 C19 C20 0.2(3) no
C18 C19 C20 C15 -0.4(3) no
Cl1 C1 C2 C3 -176.70(15) no
C6 C1 C2 C3 1.2(3) no
Cl1 C1 C6 C5 177.39(17) no
C2 C1 C6 C5 -0.4(3) no
C1 C2 C3 C4 -1.3(3) no
C2 C3 C4 C5 0.8(3) no
C2 C3 C4 C7 177.36(18) no
C3 C4 C7 N1 77.4(2) no
C3 C4 C7 C8 -45.5(3) no
C5 C4 C7 N1 -106.1(2) no
C5 C4 C7 C8 131.0(2) no
C3 C4 C5 C6 0.0(3) no
C7 C4 C5 C6 -176.61(19) no
C4 C5 C6 C1 -0.2(3) no
